data_4133141
loop_
_publ_author_name
'Kokan, Zoran'
'Chmielewski, Micha\/l J'

_publ_section_title
;
 A Photoswitchable Heteroditopic Ion-Pair Receptor.
;
_journal_issue 47
_journal_name_full 'Journal of the American Chemical Society'
_journal_page_first 16010
_journal_page_last 16014
_journal_paper_doi 10.1021/jacs.8b08689
_journal_volume 140
_journal_year 2018
_chemical_formula_moiety 'C20 H17 N5 O2'
_chemical_formula_sum 'C20 H17 N5 O2'
_chemical_formula_weight 359.39
_space_group_crystal_system monoclinic
_space_group_IT_number 14
_space_group_name_Hall '-P 2yn'
_space_group_name_H-M_alt 'P 1 21/n 1'
_atom_sites_solution_hydrogens mixed
_audit_creation_date 2018-07-31
_audit_creation_method
;
Olex2 1.2
(compiled 2015.01.26 svn.r3150 for OlexSys, GUI svn.r4998)
;
_cell_angle_alpha 90
_cell_angle_beta 94.8031(15)
_cell_angle_gamma 90
_cell_formula_units_Z 4
_cell_length_a 7.44527(12)
_cell_length_b 9.34308(12)
_cell_length_c 30.9935(5)
_cell_measurement_reflns_used 11950
_cell_measurement_temperature 100(2)
_cell_measurement_theta_max 71.0960
_cell_measurement_theta_min 2.8420
_cell_volume 2148.39(6)
_computing_cell_refinement 'CrysAlisPro 1.171.38.46 (Rigaku OD, 2015)'
_computing_data_collection 'CrysAlisPro 1.171.38.46 (Rigaku OD, 2015)'
_computing_data_reduction 'CrysAlisPro 1.171.38.46 (Rigaku OD, 2015)'
_computing_molecular_graphics 'Olex2 (Dolomanov et al., 2009)'
_computing_publication_material 'Olex2 (Dolomanov et al., 2009)'
_computing_structure_refinement 'ShelXL (Sheldrick, 2008)'
_diffrn_ambient_environment N~2~
_diffrn_ambient_temperature 100(2)
_diffrn_detector 'CCD plate'
_diffrn_detector_area_resol_mean 10.4391
_diffrn_detector_type Atlas
_diffrn_measured_fraction_theta_full 1.000
_diffrn_measured_fraction_theta_max 1.000
_diffrn_measurement_device 'four-circle diffractometer'
_diffrn_measurement_device_type 'SuperNova, Dual, Cu at zero, Atlas'
_diffrn_measurement_method '\w scans'
_diffrn_orient_matrix_type 'CrysAlisPro convention (1999,Acta A55,543-557)'
_diffrn_orient_matrix_UB_11 -0.0085335000
_diffrn_orient_matrix_UB_12 -0.1421742000
_diffrn_orient_matrix_UB_13 0.0249470000
_diffrn_orient_matrix_UB_21 -0.1857991000
_diffrn_orient_matrix_UB_22 -0.0318338000
_diffrn_orient_matrix_UB_23 -0.0237694000
_diffrn_orient_matrix_UB_31 0.0923876000
_diffrn_orient_matrix_UB_32 -0.0772061000
_diffrn_orient_matrix_UB_33 -0.0360599000
_diffrn_radiation_monochromator mirror
_diffrn_radiation_probe x-ray
_diffrn_radiation_type CuK\a
_diffrn_radiation_wavelength 1.54184
_diffrn_reflns_av_R_equivalents 0.0304
_diffrn_reflns_av_unetI/netI 0.0155
_diffrn_reflns_Laue_measured_fraction_full 1.000
_diffrn_reflns_Laue_measured_fraction_max 1.000
_diffrn_reflns_limit_h_max 8
_diffrn_reflns_limit_h_min -8
_diffrn_reflns_limit_k_max 11
_diffrn_reflns_limit_k_min -11
_diffrn_reflns_limit_l_max 37
_diffrn_reflns_limit_l_min -37
_diffrn_reflns_number 27597
_diffrn_reflns_point_group_measured_fraction_full 1.000
_diffrn_reflns_point_group_measured_fraction_max 1.000
_diffrn_reflns_theta_full 67.078
_diffrn_reflns_theta_max 67.078
_diffrn_reflns_theta_min 2.862
_diffrn_source 'micro-focus sealed X-ray tube'
_diffrn_source_type 'SuperNova (Cu) X-ray Source'
_exptl_absorpt_coefficient_mu 0.611
_exptl_absorpt_correction_T_max 1.00000
_exptl_absorpt_correction_T_min 0.85903
_exptl_absorpt_correction_type multi-scan
_exptl_absorpt_process_details
;
CrysAlisPro 1.171.38.46 (Rigaku Oxford Diffraction, 2015)
Empirical absorption correction using spherical harmonics,
 implemented in SCALE3 ABSPACK scaling algorithm.
;
_exptl_crystal_colour colourless
_exptl_crystal_colour_primary colourless
_exptl_crystal_density_diffrn 1.111
_exptl_crystal_description block
_exptl_crystal_F_000 752
_exptl_crystal_size_max 0.23
_exptl_crystal_size_mid 0.19
_exptl_crystal_size_min 0.14
_refine_diff_density_max 0.327
_refine_diff_density_min -0.206
_refine_diff_density_rms 0.043
_refine_ls_extinction_method none
_refine_ls_goodness_of_fit_ref 1.165
_refine_ls_hydrogen_treatment mixed
_refine_ls_matrix_type full
_refine_ls_number_parameters 250
_refine_ls_number_reflns 3824
_refine_ls_number_restraints 2
_refine_ls_restrained_S_all 1.165
_refine_ls_R_factor_all 0.0527
_refine_ls_R_factor_gt 0.0513
_refine_ls_shift/su_max 0.001
_refine_ls_shift/su_mean 0.000
_refine_ls_structure_factor_coef Fsqd
_refine_ls_weighting_details 'w=1/[\s^2^(Fo^2^)+(0.0314P)^2^+1.9648P] where P=(Fo^2^+2Fc^2^)/3'
_refine_ls_weighting_scheme calc
_refine_ls_wR_factor_gt 0.1242
_refine_ls_wR_factor_ref 0.1249
_reflns_Friedel_coverage 0.000
_reflns_number_gt 3665
_reflns_number_total 3824
_reflns_threshold_expression 'I > 2\s(I)'
_cod_data_source_file ja8b08689_si_002.cif
_cod_data_source_block exp20
_cod_original_cell_volume 2148.39(5)
_cod_original_sg_symbol_H-M 'P 21/n'
_cod_database_code 4133141
_shelx_space_group_comment
;
The symmetry employed for this shelxl refinement is uniquely defined
by the following loop, which should always be used as a source of
symmetry information in preference to the above space-group names.
They are only intended as comments.
;
_reflns_odcompleteness_completeness 99.98
_reflns_odcompleteness_iscentric 1
_reflns_odcompleteness_theta 66.97
_olex2_refinement_description
;
1. Fixed Uiso
 At 1.2 times of:
  All C(H) groups, All C(H,H) groups
 At 1.5 times of:
  All O(H,H) groups
2. Restrained distances
 N3-H3A
 0.87 with sigma of 0.01
 N2-H2A
 0.87 with sigma of 0.01
3.a Secondary CH2 refined with riding coordinates:
 C7(H7A,H7B)
3.b Aromatic/amide H refined with riding coordinates:
 C2(H2), C3(H3), C4(H4), C9(H9), C10(H10), C11(H11), C12(H12), C13(H13),
 C15(H15), C17(H17), C18(H18), C19(H19), C20(H20)
;
_shelx_shelxl_version_number 2014/7
_olex2_submission_special_instructions 'No special instructions were received'
_oxdiff_exptl_absorpt_empirical_details
;
Empirical correction (ABSPACK) includes:
- Absorption correction using spherical harmonics
- Frame scaling
;
_oxdiff_exptl_absorpt_empirical_full_max 1.371
_oxdiff_exptl_absorpt_empirical_full_min 0.768

loop_
_space_group_symop_operation_xyz
'x, y, z'
'-x+1/2, y+1/2, -z+1/2'
'-x, -y, -z'
'x-1/2, -y-1/2, z-1/2'

loop_
_atom_site_label
_atom_site_type_symbol
_atom_site_fract_x
_atom_site_fract_y
_atom_site_fract_z
_atom_site_U_iso_or_equiv
_atom_site_adp_type
_atom_site_occupancy
_atom_site_site_symmetry_order
_atom_site_calc_flag
_atom_site_refinement_flags_posn
C1 C 0.2397(2) 0.5064(2) 0.66441(6) 0.0262(4) Uani 1 1 d .
C2 C 0.2006(3) 0.6234(2) 0.68960(6) 0.0297(4) Uani 1 1 d .
H2 H 0.2058 0.6159 0.7196 0.036 Uiso 1 1 calc R
C3 C 0.1540(3) 0.7508(2) 0.66924(7) 0.0352(5) Uani 1 1 d .
H3 H 0.1262 0.8306 0.6854 0.042 Uiso 1 1 calc R
C4 C 0.1491(3) 0.7589(2) 0.62472(7) 0.0358(5) Uani 1 1 d .
H4 H 0.1167 0.8434 0.6102 0.043 Uiso 1 1 calc R
C5 C 0.1941(3) 0.6371(2) 0.60198(6) 0.0319(4) Uani 1 1 d .
C6 C 0.2807(2) 0.3627(2) 0.68530(6) 0.0257(4) Uani 1 1 d .
C7 C 0.3464(3) 0.1119(2) 0.67271(7) 0.0303(4) Uani 1 1 d .
H7A H 0.3161 0.0462 0.6490 0.036 Uiso 1 1 calc R
H7B H 0.2682 0.0903 0.6954 0.036 Uiso 1 1 calc R
C8 C 0.5394(3) 0.0856(2) 0.68999(6) 0.0261(4) Uani 1 1 d .
C9 C 0.5785(3) -0.0136(2) 0.72279(6) 0.0287(4) Uani 1 1 d .
H9 H 0.4854 -0.0621 0.7347 0.034 Uiso 1 1 calc R
C10 C 0.7564(3) -0.0408(2) 0.73792(6) 0.0326(5) Uani 1 1 d .
H10 H 0.7821 -0.1090 0.7594 0.039 Uiso 1 1 calc R
C11 C 0.8956(3) 0.0337(2) 0.72102(7) 0.0337(5) Uani 1 1 d .
H11 H 1.0142 0.0184 0.7319 0.040 Uiso 1 1 calc R
C12 C 0.8575(3) 0.1303(2) 0.68808(7) 0.0374(5) Uani 1 1 d .
H12 H 0.9510 0.1787 0.6763 0.045 Uiso 1 1 calc R
C13 C 0.6804(3) 0.1562(2) 0.67221(7) 0.0330(5) Uani 1 1 d .
H13 H 0.6560 0.2208 0.6497 0.040 Uiso 1 1 calc R
C14 C 0.1923(3) 0.6433(2) 0.55361(7) 0.0372(5) Uani 1 1 d .
C15 C 0.2988(3) 0.4025(2) 0.47397(7) 0.0379(5) Uani 1 1 d .
H15 H 0.3381 0.3273 0.4920 0.045 Uiso 1 1 calc R
C16 C 0.3008(3) 0.3880(2) 0.42682(6) 0.0319(4) Uani 1 1 d .
C17 C 0.2393(3) 0.4959(2) 0.39840(6) 0.0351(5) Uani 1 1 d .
H17 H 0.1976 0.5823 0.4086 0.042 Uiso 1 1 calc R
C18 C 0.2421(3) 0.4708(2) 0.35449(7) 0.0378(5) Uani 1 1 d .
H18 H 0.2002 0.5402 0.3346 0.045 Uiso 1 1 calc R
C19 C 0.3070(3) 0.3428(2) 0.34027(7) 0.0369(5) Uani 1 1 d .
H19 H 0.3113 0.3247 0.3109 0.044 Uiso 1 1 calc R
C20 C 0.3651(3) 0.2424(3) 0.37058(7) 0.0408(5) Uani 1 1 d .
H20 H 0.4083 0.1558 0.3609 0.049 Uiso 1 1 calc R
N1 N 0.2383(2) 0.51211(17) 0.62111(5) 0.0282(4) Uani 1 1 d .
N2 N 0.3097(2) 0.25678(18) 0.65758(5) 0.0281(4) Uani 1 1 d D
N3 N 0.2446(3) 0.52193(19) 0.53469(5) 0.0356(4) Uani 1 1 d D
N4 N 0.2433(3) 0.51838(19) 0.49016(5) 0.0358(4) Uani 1 1 d .
N5 N 0.3633(3) 0.2620(2) 0.41358(6) 0.0409(4) Uani 1 1 d .
O1 O 0.28177(18) 0.34616(15) 0.72473(4) 0.0317(3) Uani 1 1 d .
O2 O 0.1463(3) 0.75249(18) 0.53381(5) 0.0540(5) Uani 1 1 d .
H2A H 0.310(4) 0.275(4) 0.6299(4) 0.081 Uiso 1 1 d DR
H3A H 0.276(4) 0.445(2) 0.5496(9) 0.081 Uiso 1 1 d DR

loop_
_atom_site_aniso_label
_atom_site_aniso_U_11
_atom_site_aniso_U_22
_atom_site_aniso_U_33
_atom_site_aniso_U_23
_atom_site_aniso_U_13
_atom_site_aniso_U_12
C1 0.0256(9) 0.0294(10) 0.0240(9) -0.0015(8) 0.0036(7) -0.0004(8)
C2 0.0321(10) 0.0340(11) 0.0237(9) -0.0027(8) 0.0059(8) -0.0013(8)
C3 0.0445(12) 0.0296(11) 0.0321(10) -0.0054(9) 0.0070(9) 0.0008(9)
C4 0.0475(13) 0.0269(10) 0.0330(11) 0.0012(9) 0.0037(9) 0.0000(9)
C5 0.0395(11) 0.0292(10) 0.0268(10) -0.0023(8) 0.0023(8) -0.0008(9)
C6 0.0207(9) 0.0307(10) 0.0258(9) -0.0010(8) 0.0016(7) -0.0030(8)
C7 0.0305(10) 0.0269(10) 0.0332(10) 0.0004(8) 0.0011(8) -0.0024(8)
C8 0.0299(10) 0.0223(9) 0.0263(9) -0.0053(7) 0.0036(8) -0.0001(8)
C9 0.0346(10) 0.0294(10) 0.0231(9) -0.0015(8) 0.0077(8) 0.0018(8)
C10 0.0405(11) 0.0353(11) 0.0220(9) -0.0002(8) 0.0032(8) 0.0105(9)
C11 0.0292(10) 0.0361(11) 0.0355(11) -0.0076(9) 0.0010(8) 0.0076(9)
C12 0.0279(10) 0.0321(11) 0.0532(13) 0.0017(10) 0.0093(9) -0.0016(9)
C13 0.0337(11) 0.0255(10) 0.0400(11) 0.0045(9) 0.0043(9) -0.0007(8)
C14 0.0544(13) 0.0288(11) 0.0280(11) 0.0009(9) 0.0016(9) -0.0031(10)
C15 0.0535(13) 0.0344(12) 0.0256(10) -0.0003(9) 0.0023(9) 0.0009(10)
C16 0.0397(11) 0.0294(11) 0.0264(10) -0.0032(8) 0.0022(8) -0.0040(9)
C17 0.0481(13) 0.0284(11) 0.0293(10) -0.0036(8) 0.0058(9) -0.0063(9)
C18 0.0516(13) 0.0344(12) 0.0272(10) 0.0033(9) 0.0024(9) -0.0049(10)
C19 0.0467(12) 0.0407(12) 0.0235(10) -0.0037(9) 0.0052(9) -0.0080(10)
C20 0.0534(14) 0.0377(12) 0.0313(11) -0.0073(9) 0.0042(10) 0.0025(10)
N1 0.0319(9) 0.0272(9) 0.0252(8) -0.0001(7) 0.0011(6) -0.0011(7)
N2 0.0317(9) 0.0267(8) 0.0258(8) 0.0003(7) 0.0006(7) 0.0012(7)
N3 0.0541(11) 0.0304(9) 0.0221(8) -0.0023(7) 0.0023(7) -0.0006(8)
N4 0.0500(11) 0.0348(10) 0.0223(8) -0.0010(7) 0.0020(7) -0.0063(8)
N5 0.0545(12) 0.0371(10) 0.0306(9) -0.0021(8) 0.0009(8) 0.0075(9)
O1 0.0363(8) 0.0347(8) 0.0244(7) 0.0010(6) 0.0047(6) -0.0002(6)
O2 0.0973(14) 0.0350(9) 0.0290(8) 0.0023(7) 0.0022(8) 0.0101(9)

loop_
_atom_type_symbol
_atom_type_description
_atom_type_scat_dispersion_real
_atom_type_scat_dispersion_imag
_atom_type_scat_source
C C 0.0181 0.0091 'International Tables Vol C Tables 4.2.6.8 and 6.1.1.4'
H H 0.0000 0.0000 'International Tables Vol C Tables 4.2.6.8 and 6.1.1.4'
N N 0.0311 0.0180 'International Tables Vol C Tables 4.2.6.8 and 6.1.1.4'
O O 0.0492 0.0322 'International Tables Vol C Tables 4.2.6.8 and 6.1.1.4'

loop_
_geom_angle_atom_site_label_1
_geom_angle_atom_site_label_2
_geom_angle_atom_site_label_3
_geom_angle
C2 C1 C6 120.22(16)
N1 C1 C2 123.10(18)
N1 C1 C6 116.65(16)
C1 C2 H2 120.7
C3 C2 C1 118.66(18)
C3 C2 H2 120.7
C2 C3 H3 120.3
C2 C3 C4 119.32(19)
C4 C3 H3 120.3
C3 C4 H4 120.9
C3 C4 C5 118.3(2)
C5 C4 H4 120.9
C4 C5 C14 119.46(19)
N1 C5 C4 123.29(18)
N1 C5 C14 117.25(18)
N2 C6 C1 114.79(16)
O1 C6 C1 121.43(17)
O1 C6 N2 123.75(18)
H7A C7 H7B 107.6
C8 C7 H7A 108.6
C8 C7 H7B 108.6
N2 C7 H7A 108.6
N2 C7 H7B 108.6
N2 C7 C8 114.44(16)
C9 C8 C7 120.20(17)
C9 C8 C13 119.17(18)
C13 C8 C7 120.59(18)
C8 C9 H9 119.9
C8 C9 C10 120.26(19)
C10 C9 H9 119.9
C9 C10 H10 119.9
C11 C10 C9 120.10(19)
C11 C10 H10 119.9
C10 C11 H11 120.1
C12 C11 C10 119.75(19)
C12 C11 H11 120.1
C11 C12 H12 119.7
C11 C12 C13 120.5(2)
C13 C12 H12 119.7
C8 C13 H13 119.9
C12 C13 C8 120.16(19)
C12 C13 H13 119.9
N3 C14 C5 115.06(18)
O2 C14 C5 120.78(19)
O2 C14 N3 124.15(19)
C16 C15 H15 120.0
N4 C15 H15 120.0
N4 C15 C16 120.0(2)
C17 C16 C15 122.21(19)
N5 C16 C15 114.70(19)
N5 C16 C17 123.08(18)
C16 C17 H17 121.0
C18 C17 C16 118.0(2)
C18 C17 H17 121.0
C17 C18 H18 120.1
C19 C18 C17 119.8(2)
C19 C18 H18 120.1
C18 C19 H19 120.9
C20 C19 C18 118.29(19)
C20 C19 H19 120.9
C19 C20 H20 118.1
N5 C20 C19 123.8(2)
N5 C20 H20 118.1
C5 N1 C1 117.31(17)
C6 N2 C7 121.19(16)
C6 N2 H2A 120(2)
C7 N2 H2A 119(2)
C14 N3 N4 118.48(17)
C14 N3 H3A 122(2)
N4 N3 H3A 119(2)
C15 N4 N3 115.98(18)
C16 N5 C20 117.03(19)

loop_
_geom_bond_atom_site_label_1
_geom_bond_atom_site_label_2
_geom_bond_distance
C1 C2 1.388(3)
C1 C6 1.510(3)
C1 N1 1.342(2)
C2 H2 0.9300
C2 C3 1.378(3)
C3 H3 0.9300
C3 C4 1.379(3)
C4 H4 0.9300
C4 C5 1.394(3)
C5 C14 1.499(3)
C5 N1 1.338(3)
C6 N2 1.340(2)
C6 O1 1.231(2)
C7 H7A 0.9700
C7 H7B 0.9700
C7 C8 1.511(3)
C7 N2 1.451(3)
C8 C9 1.388(3)
C8 C13 1.392(3)
C9 H9 0.9300
C9 C10 1.391(3)
C10 H10 0.9300
C10 C11 1.386(3)
C11 H11 0.9300
C11 C12 1.374(3)
C12 H12 0.9300
C12 C13 1.389(3)
C13 H13 0.9300
C14 N3 1.349(3)
C14 O2 1.224(3)
C15 H15 0.9300
C15 C16 1.469(3)
C15 N4 1.276(3)
C16 C17 1.391(3)
C16 N5 1.342(3)
C17 H17 0.9300
C17 C18 1.383(3)
C18 H18 0.9300
C18 C19 1.377(3)
C19 H19 0.9300
C19 C20 1.371(3)
C20 H20 0.9300
C20 N5 1.346(3)
N2 H2A 0.874(10)
N3 N4 1.380(2)
N3 H3A 0.879(10)

loop_
_geom_torsion_atom_site_label_1
_geom_torsion_atom_site_label_2
_geom_torsion_atom_site_label_3
_geom_torsion_atom_site_label_4
_geom_torsion
C1 C2 C3 C4 -0.6(3)
C1 C6 N2 C7 -178.47(16)
C2 C1 C6 N2 177.63(17)
C2 C1 C6 O1 -0.5(3)
C2 C1 N1 C5 -1.0(3)
C2 C3 C4 C5 -0.8(3)
C3 C4 C5 C14 -179.2(2)
C3 C4 C5 N1 1.4(3)
C4 C5 C14 N3 177.5(2)
C4 C5 C14 O2 -2.4(3)
C4 C5 N1 C1 -0.5(3)
C5 C14 N3 N4 178.78(18)
C6 C1 C2 C3 -176.46(18)
C6 C1 N1 C5 177.05(17)
C7 C8 C9 C10 178.24(18)
C7 C8 C13 C12 -179.42(19)
C8 C7 N2 C6 -81.0(2)
C8 C9 C10 C11 1.6(3)
C9 C8 C13 C12 -1.8(3)
C9 C10 C11 C12 -2.6(3)
C10 C11 C12 C13 1.4(3)
C11 C12 C13 C8 0.8(3)
C13 C8 C9 C10 0.6(3)
C14 C5 N1 C1 -179.91(18)
C14 N3 N4 C15 178.1(2)
C15 C16 C17 C18 -178.3(2)
C15 C16 N5 C20 178.9(2)
C16 C15 N4 N3 179.40(19)
C16 C17 C18 C19 -1.0(3)
C17 C16 N5 C20 0.1(3)
C17 C18 C19 C20 0.9(3)
C18 C19 C20 N5 -0.4(4)
C19 C20 N5 C16 -0.1(4)
N1 C1 C2 C3 1.6(3)
N1 C1 C6 N2 -0.5(2)
N1 C1 C6 O1 -178.63(17)
N1 C5 C14 N3 -3.0(3)
N1 C5 C14 O2 177.1(2)
N2 C7 C8 C9 148.87(18)
N2 C7 C8 C13 -33.6(3)
N4 C15 C16 C17 -1.6(3)
N4 C15 C16 N5 179.5(2)
N5 C16 C17 C18 0.5(3)
O1 C6 N2 C7 -0.4(3)
O2 C14 N3 N4 -1.4(4)
